data_1552364
loop_
_publ_author_name
'Tobase, T.'
'Yoshiasa, A.'
'Jinnouchi, S.'
'Kitahara, G.'
'Hongu, H.'
'Tokuda, M.'
'Okube, M.'
'Sugiyama, K.'

_publ_section_title
;
 Crystal structure, large distortion of the Zn tetrahedron, and
 statistical displacement of water molecules in skorpionite : C2/c model
;
_journal_name_full 'Journal of Mineralogical and Petrological Sciences'
_journal_page_first 178
_journal_page_last 188
_journal_paper_doi 10.2465/jmps.180801
_journal_volume 114
_journal_year 2019
_chemical_formula_sum 'C H4 Ca3 O14 P2 Zn2'
_chemical_name_common Ca3Zn2(PO4)2CO3(OH)2H2O
_chemical_name_mineral skorpionite
_space_group_IT_number 15
_space_group_name_Hall '-C 2yc'
_space_group_name_H-M_alt 'C 1 2/c 1'
_cell_angle_alpha 90
_cell_angle_beta 92.6773(12)
_cell_angle_gamma 90
_cell_formula_units_Z 4
_cell_length_a 19.0715(8)
_cell_length_b 9.3321(3)
_cell_length_c 6.5338(3)
_cell_volume 1161.60(8)
_diffrn_ambient_pressure 100
_diffrn_ambient_temperature 298
_cod_data_source_file skorpionite-C2c.cif
_cod_data_source_block skorpionite_C2c
_cod_original_sg_symbol_H-M 'C 2/c'
_cod_original_formula_sum 'Ca3 Zn2 P2 C O14 H4'
_cod_database_code 1552364

loop_
_space_group_symop_id
_space_group_symop_operation_xyz
1 x,y,z
2 -x,-y,-z
3 -x,y,-z+1/2
4 x,-y,z+1/2
5 x+1/2,y+1/2,z
6 -x+1/2,-y+1/2,-z
7 -x+1/2,y+1/2,-z+1/2
8 x+1/2,-y+1/2,z+1/2

loop_
_atom_site_label
_atom_site_occupancy
_atom_site_fract_x
_atom_site_fract_y
_atom_site_fract_z
_atom_site_adp_type
_atom_site_U_iso_or_equiv
_atom_site_type_symbol
Zn 1.0 0.17072(2) 0.04400(3) 0.41146(4) Uiso 0.01305(15) Zn
Ca1 1.0 0.000000 0.59770(7) 0.250000 Uiso 0.00981(17) Ca
Ca2 1.0 0.16426(2) 0.33523(5) 0.12164(7) Uiso 0.00959(15) Ca
P 1.0 0.17799(3) 0.66658(6) 0.15076(8) Uiso 0.00804(17) P
C 1.0 0.000000 0.2812(4) 0.250000 Uiso 0.0117(6) C
O1 1.0 0.21625(9) 0.7666(2) 0.3027(3) Uiso 0.0130(3) O
O2 1.0 0.22783(10) 0.55005(17) 0.0686(3) Uiso 0.0132(4) O
O3 1.0 0.12143(9) 0.5837(2) 0.2628(3) Uiso 0.0125(3) O
O4 1.0 0.14508(10) 0.74810(18) -0.0348(3) Uiso 0.0125(3) O
O5 1.0 0.000000 0.1459(3) 0.250000 Uiso 0.0213(6) O
O6 1.0 0.02960(9) 0.3549(2) 0.1068(3) Uiso 0.0139(3) O
O7 1.0 0.13477(9) 0.07368(18) 0.1252(3) Uiso 0.0100(3) O
O8 0.5000 0.0057(5) 0.8493(4) 0.2098(8) Uiso 0.0352(14) O
H71 1.0 0.0895 0.0888 0.1411 Uiso 0.015 H
H81 1.0 0.0 0.9429 0.25 Uiso 0.053 H
H82 0.5000 0.0106 0.8419 0.0583 Uiso 0.053 H

loop_
_atom_site_aniso_label
_atom_site_aniso_U_11
_atom_site_aniso_U_22
_atom_site_aniso_U_33
_atom_site_aniso_U_12
_atom_site_aniso_U_13
_atom_site_aniso_U_23
Zn 0.0117(2) 0.0160(2) 0.0114(2) -0.00222(9) -0.00018(12) 0.00473(9)
Ca1 0.0083(3) 0.0115(3) 0.0096(3) 0.00000 -0.0006(2) 0.00000
Ca2 0.0099(2) 0.0095(2) 0.0094(2) -0.00005(14) 0.00120(16) 0.00159(14)
P 0.0081(3) 0.0093(3) 0.0066(3) -0.00076(18) -0.0001(2) 0.00010(18)
C 0.0121(14) 0.0123(14) 0.0105(13) 0.00000 -0.0001(11) 0.00000
O1 0.0126(8) 0.0172(8) 0.0092(7) -0.0046(6) -0.0004(6) -0.0027(6)
O2 0.0114(8) 0.0106(8) 0.0179(9) 0.0006(6) 0.0025(7) -0.0011(6)
O3 0.0100(8) 0.0159(8) 0.0118(8) -0.0014(6) 0.0011(6) 0.0028(6)
O4 0.0164(8) 0.0122(7) 0.0084(7) -0.0001(6) -0.0034(6) 0.0015(6)
O5 0.0174(13) 0.0115(11) 0.0358(16) 0.00000 0.0109(11) 0.00000
O6 0.0143(8) 0.0163(8) 0.0111(7) -0.0031(6) 0.0020(6) 0.0021(6)
O7 0.0087(7) 0.0129(7) 0.0085(7) 0.0018(6) 0.0017(6) -0.0019(6)
O8 0.064(4) 0.0156(16) 0.027(4) -0.002(2) 0.009(4) -0.0045(16)
H71 0.00000 0.00000 0.00000 0.00000 0.00000 0.00000
H81 0.00000 0.00000 0.00000 0.00000 0.00000 0.00000
H82 0.00000 0.00000 0.00000 0.00000 0.00000 0.00000
